data_2001043
loop_
_publ_author_name
'Jin, S.'
'Nieuwenhuyzen, M.'
'Robinson, W. T.'
'Wilkins, C. J.'

_publ_section_title
;
 Structures of dichlorobis(trimethylamine oxide)cobalt(II),
 diiodobis(trimethylamine oxide)cobalt(II), dichlorobis(trimethylamine
 oxide)zinc and dibromobis(trimethylamine oxide)zinc
;
_journal_issue 2
_journal_name_full 'Acta Crystallographica Section C'
_journal_page_first 274
_journal_page_last 279
_journal_paper_doi 10.1107/S0108270191010223
_journal_volume 48
_journal_year 1992
_chemical_formula_sum 'C6 H18 Cl2 Co N2 O2'
_chemical_formula_weight 280.1
_symmetry_cell_setting orthorhombic
_symmetry_space_group_name_Hall 'P 2c -2n'
_symmetry_space_group_name_H-M 'P n a 21'
_cell_angle_alpha 90
_cell_angle_beta 90
_cell_angle_gamma 90
_cell_formula_units_Z 16
_cell_length_a 40.800(10)
_cell_length_b 10.882(5)
_cell_length_c 10.966(5)
_cell_volume 4869(3)
_diffrn_radiation_type Mo
_diffrn_radiation_wavelength 0.71069
_exptl_absorpt_coefficient_mu 1.826
_exptl_crystal_density_diffrn 1.53
_exptl_crystal_density_meas 1.47
_exptl_crystal_F_000 2320
_cod_data_source_file mu0274.cif
_cod_data_source_block mu0274a
_cod_original_cell_volume 4869.(3)
_cod_original_formula_sum 'C6 H18 Cl2 Co1 N2 O2'
_cod_database_code 2001043

loop_
_atom_site_label
_atom_site_fract_x
_atom_site_fract_y
_atom_site_fract_z
_atom_site_U_iso_or_equiv
_atom_site_attached_hydrogens
Co(1) .12980(10) .2141(2) -.1132 .0300(10) 0
Co(2) .48980(10) .7788(2) .0041(2) .0170(10) 0
Co(3) .24870(10) .7403(2) -.0899(2) .0180(10) 0
Co(4) .12920(10) .7250(2) .4675(2) .0180(10) 0
Cl(11) .18050(10) .2956(5) -.0852(5) .061(2) 0
Cl(12) .09190(10) .3560(4) -.0516(5) .051(2) 0
Cl(21) .46850(10) .7110(4) -.1731(4) .0270(10) 0
Cl(22) .54480(10) .7520(4) -.0033(4) .0310(10) 0
Cl(31) .20760(10) .8632(4) -.0190(4) .0220(10) 0
Cl(32) .29440(10) .8384(4) -.1596(4) .0270(10) 0
Cl(41) .08800(10) .8620(4) .4289(4) .0270(10) 0
Cl(42) .17650(10) .8135(4) .4038(4) .0300(10) 0
O(11) .1228(3) .1479(11) -.2738(11) .038(3) 0
O(12) .1220(2) .0521(8) -.0388(10) .016(2) 0
O(21) .4727(3) .7148(11) .1612(10) .026(3) 0
O(22) .4744(2) .9479(9) .0059(11) .027(3) 0
O(31) .2244(2) .6614(9) -.2182(9) .016(3) 0
O(32) .2689(2) .6572(9) .0466(9) .021(3) 0
O(41) .1285(2) .6636(9) .6353(9) .022(3) 0
O(42) .1205(2) .5613(9) .4077(10) .023(3) 0
N(11) .1271(3) .2190(11) -.3801(11) .020(3) 0
N(12) .1207(3) .0337(11) .0898(11) .014(3) 0
N(21) .4816(3) .6032(13) .2132(13) .032(4) 0
N(22) .4826(3) 1.0346(13) .0986(13) .030(4) 0
N(31) .2401(3) .5812(12) -.3038(12) .021(3) 0
N(32) .2520(3) .5813(12) .1299(12) .021(4) 0
N(41) .1312(3) .7427(11) .7382(11) .020(3) 0
N(42) .1145(3) .5326(12) .2848(12) .022(3) 0
C(1) .1046(5) .165(2) -.472(2) .074(7) 3
C(2) .1146(7) .346(3) -.360(3) .113(11) 3
C(3) .1602(5) .203(2) -.411(2) .085(8) 3
C(4) .1247(4) -.1032(13) .1094(16) .021(4) 0
C(5) .1486(4) .0991(15) .1528(15) .024(4) 0
C(6) .0905(4) .0718(15) .1372(15) .025(4) 0
C(7) .4562(4) .5677(15) .3014(15) .030(5) 0
C(8) .4836(4) .5052(14) .1184(16) .033(5) 0
C(9) .5147(3) .6196(15) .2763(15) .021(4) 0
C(10) .4592(6) 1.144(2) .085(3) .093(9) 3
C(11) .4889(5) .990(2) .219(2) .067(7) 3
C(12) .5123(7) 1.080(3) .045(3) .112(11) 3
C(13) .2128(4) .4988(16) -.3473(18) .041(5) 0
C(14) .2668(4) .5048(15) -.2450(16) .027(5) 0
C(15) .2530(4) .6545(16) -.4071(16) .031(5) 0
C(16) .2386(4) .6579(15) .2330(14) .018(4) 0
C(17) .2251(4) .5194(15) .0715(15) .024(4) 0
C(18) .2772(4) .4946(16) .1788(16) .031(5) 0
C(19) .1574(3) .8335(13) .7216(14) .013(4) 0
C(20) .1397(4) .6573(14) .8436(14) .023(4) 0
C(21) .0991(4) .8039(15) .7613(16) .025(4) 0
C(22) .0842(4) .5932(18) .2392(19) .045(5) 0
C(23) .1443(4) .5676(15) .2153(15) .024(4) 0
C(24) .1115(4) .3941(15) .2774(18) .039(5) 0
H(4a) .1218 -.1292 .1923 ? 0
H(4b) .1456 -.1313 .0801 ? 0
H(4c) .1076 -.1372 .0597 ? 0
H(5a) .1520 .0994 .2394 ? 0
H(5b) .1450 .1817 .1250 ? 0
H(5c) .1675 .0655 .1130 ? 0
H(6a) .0861 .0584 .2221 ? 0
H(6b) .0756 .0238 .0890 ? 0
H(6c) .0877 .1573 .1184 ? 0
H(7a) .4635 .5001 .3507 ? 0
H(7b) .4332 .5585 .2844 ? 0
H(7c) .4597 .6433 .3445 ? 0
H(8a) .4967 .4418 .1546 ? 0
H(8b) .4869 .5056 .0317 ? 0
H(8c) .4609 .4901 .1358 ? 0
H(9a) .5281 .5579 .3139 ? 0
H(9b) .5117 .6868 .3319 ? 0
H(9c) .5252 .6488 .2035 ? 0
H(13a) .2209 .4503 -.4139 ? 0
H(13b) .1929 .5392 -.3713 ? 0
H(13c) .2086 .4465 -.2786 ? 0
H(14a) .2759 .4505 -.3051 ? 0
H(14b) .2595 .4579 -.1760 ? 0
H(14c) .2832 .5624 -.2194 ? 0
H(15a) .2641 .5975 -.4596 ? 0
H(15b) .2682 .7153 -.3787 ? 0
H(15c) .2356 .6940 -.4515 ? 0
H(16a) .2282 .6212 .3023 ? 0
H(16b) .2255 .7249 .2037 ? 0
H(16c) .2599 .6880 .2562 ? 0
H(17a) .2140 .4607 .1223 ? 0
H(17b) .2340 .4785 .0015 ? 0
H(17c) .2098 .5811 .0454 ? 0
H(18a) .2662 .4437 .2374 ? 0
H(18b) .2924 .5476 .2201 ? 0
H(18c) .2889 .4437 .1219 ? 0
H(19a) .1614 .8835 .7921 ? 0
H(19b) .1458 .8807 .6616 ? 0
H(19c) .1779 .8064 .6882 ? 0
H(20a) .1422 .7152 .9089 ? 0
H(20b) .1578 .6011 .8438 ? 0
H(20c) .1196 .6125 .8543 ? 0
H(21a) .0996 .8578 .8306 ? 0
H(21b) .0846 .7364 .7774 ? 0
H(21c) .0915 .8484 .6912 ? 0
H(22a) .0783 .5759 .1562 ? 0
H(22b) .0896 .6787 .2473 ? 0
H(22c) .0660 .5738 .2916 ? 0
H(23a) .1412 .5432 .1319 ? 0
H(23b) .1622 .5223 .2498 ? 0
H(23c) .1491 .6539 .2186 ? 0
H(24a) .1018 .3443 .2149 ? 0
H(24b) .0987 .3880 .3506 ? 0
H(24c) .1334 .3659 .2931 ? 0

loop_
_geom_bond_atom_site_label_1
_geom_bond_atom_site_label_2
_geom_bond_distance
Co(1) Cl(11) 2.272(5)
Co(1) O(11) 1.924(12)
Co(2) Cl(21) 2.253(5)
Co(2) O(21) 1.985(11)
Co(3) Cl(31) 2.284(4)
Co(3) O(31) 1.923(10)
Co(4) Cl(41) 2.286(4)
Co(4) O(41) 1.958(10)
O(11) N(11) 1.409(17)
O(21) N(21) 1.388(18)
O(31) N(31) 1.433(16)
O(41) N(41) 1.424(15)
N(11) C(1) 1.48(3)
N(11) C(3) 1.41(3)
N(12) C(5) 1.509(19)
N(21) C(7) 1.47(2)
N(21) C(9) 1.53(2)
N(22) C(11) 1.43(3)
N(31) C(13) 1.51(2)
N(31) C(15) 1.48(2)
N(32) C(17) 1.44(2)
N(41) C(19) 1.465(18)
N(41) C(21) 1.491(19)
N(42) C(23) 1.49(2)
Co(1) Cl(12) 2.286(5)
Co(1) O(12) 1.969(9)
Co(2) Cl(22) 2.263(4)
Co(2) O(22) 1.945(10)
Co(3) Cl(32) 2.281(5)
Co(3) O(32) 1.933(10)
Co(4) Cl(42) 2.265(4)
Co(4) O(42) 1.932(10)
O(12) N(12) 1.425(16)
O(22) N(22) 1.426(18)
O(32) N(32) 1.413(16)
O(42) N(42) 1.404(17)
N(11) C(2) 1.48(3)
N(12) C(4) 1.514(19)
N(12) C(6) 1.400(19)
N(21) C(8) 1.49(2)
N(22) C(10) 1.53(3)
N(22) C(12) 1.44(3)
N(31) C(14) 1.51(2)
N(32) C(16) 1.51(2)
N(32) C(18) 1.50(2)
N(41) C(20) 1.52(2)
N(42) C(22) 1.49(2)
N(42) C(24) 1.51(2)
